data_2214356
loop_
_publ_author_name
'Su, Yu'
'Hou, Yan-Jun'
'Sun, Zhi-Zhong'
'Li, Bai-Yan'
'Hou, Guang-Feng'

_publ_section_title
<i>catena</i>-Poly[[diaquabis[(4-chlorophenylsulfinyl)acetato-\k<i>O</i>]cadmium(II)]-\m-4,4'-bipyridine-\k^2^<i>N</i>:<i>N</i>']
_journal_coeditor_code NG2288
_journal_issue 7
_journal_name_full 'Acta Crystallographica Section E'
_journal_page_first m2005
_journal_page_last m2005
_journal_paper_doi 10.1107/S1600536807030693
_journal_volume 63
_journal_year 2007
_chemical_formula_iupac '[Cd (C8 H6 Cl O3 S)2 (C10 H8 N2) (H2 O)2]'
_chemical_formula_moiety 'C26 H24 Cd Cl2 N2 O8 S2'
_chemical_formula_sum 'C26 H24 Cd Cl2 N2 O8 S2'
_chemical_formula_weight 739.89
_chemical_name_systematic
;
<i>catena</i>-Poly[[diaquabis[(4-chlorophenylsulfinyl)acetato-
\k<i>O</i>]cadmium(II)]-\m-4,4'-bipyridine-\k^2^<i>N</i>:<i>N</i>']
;
_space_group_IT_number 43
_symmetry_cell_setting orthorhombic
_symmetry_space_group_name_Hall 'F 2 -2d'
_symmetry_space_group_name_H-M 'F d d 2'
_atom_sites_solution_hydrogens geom
_atom_sites_solution_primary direct
_atom_sites_solution_secondary difmap
_cell_angle_alpha 90.00
_cell_angle_beta 90.00
_cell_angle_gamma 90.00
_cell_formula_units_Z 8
_cell_length_a 25.664(5)
_cell_length_b 20.103(7)
_cell_length_c 11.705(2)
_cell_measurement_reflns_used 13606
_cell_measurement_temperature 293(2)
_cell_measurement_theta_max 55.08
_cell_measurement_theta_min 6.23
_cell_volume 6039(3)
_computing_cell_refinement RAPID-AUTO
_computing_data_collection 'RAPID-AUTO (Rigaku, 1998)'
_computing_data_reduction 'CrystalStructure (Rigaku/MSC, 2002)'
_computing_molecular_graphics 'SHELXTL (Sheldrick, 1997b)'
_computing_publication_material SHELXL97
_computing_structure_refinement 'SHELXL97 (Sheldrick, 1997a)'
_computing_structure_solution 'SHELXS97 (Sheldrick, 1997a)'
_diffrn_ambient_temperature 293(2)
_diffrn_measured_fraction_theta_full 0.997
_diffrn_measured_fraction_theta_max 0.997
_diffrn_measurement_device_type 'Rigaku R-AXIS RAPID'
_diffrn_measurement_method \w
_diffrn_radiation_monochromator graphite
_diffrn_radiation_source 'fine-focus sealed tube'
_diffrn_radiation_type MoK\a
_diffrn_radiation_wavelength 0.71073
_diffrn_reflns_av_R_equivalents 0.0303
_diffrn_reflns_av_sigmaI/netI 0.0279
_diffrn_reflns_limit_h_max 33
_diffrn_reflns_limit_h_min -33
_diffrn_reflns_limit_k_max 26
_diffrn_reflns_limit_k_min -26
_diffrn_reflns_limit_l_max 15
_diffrn_reflns_limit_l_min -14
_diffrn_reflns_number 14361
_diffrn_reflns_theta_full 27.51
_diffrn_reflns_theta_max 27.51
_diffrn_reflns_theta_min 3.12
_diffrn_standards_decay_% 0
_diffrn_standards_interval_count 0
_diffrn_standards_interval_time 0
_diffrn_standards_number 0
_exptl_absorpt_coefficient_mu 1.088
_exptl_absorpt_correction_T_max 0.8232
_exptl_absorpt_correction_T_min 0.7926
_exptl_absorpt_correction_type multi-scan
_exptl_absorpt_process_details '(ABSCOR; Higashi, 1995)'
_exptl_crystal_colour colorless
_exptl_crystal_density_diffrn 1.628
_exptl_crystal_density_method 'not measured'
_exptl_crystal_description block
_exptl_crystal_F_000 2976
_exptl_crystal_size_max 0.22
_exptl_crystal_size_mid 0.21
_exptl_crystal_size_min 0.19
_refine_diff_density_max 0.847
_refine_diff_density_min -0.299
_refine_ls_abs_structure_details 'Flack (1983), 1550 Friedel pairs'
_refine_ls_abs_structure_Flack -0.02(2)
_refine_ls_extinction_method none
_refine_ls_goodness_of_fit_ref 1.056
_refine_ls_hydrogen_treatment constr
_refine_ls_matrix_type full
_refine_ls_number_parameters 188
_refine_ls_number_reflns 3370
_refine_ls_number_restraints 1
_refine_ls_restrained_S_all 1.056
_refine_ls_R_factor_all 0.0279
_refine_ls_R_factor_gt 0.0252
_refine_ls_shift/su_max 0.001
_refine_ls_shift/su_mean 0.000
_refine_ls_structure_factor_coef Fsqd
_refine_ls_weighting_details 'calc w=1/[\s^2^(Fo^2^)+(0.034P)^2^+7.9326P] where P=(Fo^2^+2Fc^2^)/3'
_refine_ls_weighting_scheme calc
_refine_ls_wR_factor_gt 0.0609
_refine_ls_wR_factor_ref 0.0622
_reflns_number_gt 3214
_reflns_number_total 3370
_reflns_threshold_expression I>2\s(I)
_cod_data_source_file ng2288.cif
_cod_data_source_block I
_cod_depositor_comments
;
The following automatic conversions were performed:
'_symmetry_cell_setting' value 'Orthorhombic' changed to 'orthorhombic'
according to '/home/saulius/struct/CIF-dictionaries/cif_core.dic'
dictionary named 'cif_core.dic' version 2.4.1 from 2010-06-29.

Automatic conversion script
Id: cif_fix_enum 1527 2010-12-29 10:47:43Z saulius 

The following automatic conversions were performed:

'_symmetry_cell_setting' value 'Orthorhombic' changed to
'orthorhombic' according to
/home/saulius/struct/CIF-dictionaries/cif_core.dic dictionary named
'cif_core.dic' version 2.4.1 from 2010-06-29.

Automatic conversion script
Id: cif_fix_values 1715 2011-07-08 13:25:40Z adriana 
;
_cod_database_code 2214356
_cod_database_fobs_code 2214356

loop_
_symmetry_equiv_pos_as_xyz
'x, y, z'
'-x, -y, z'
'-x+1/4, y+1/4, z+1/4'
'x+3/4, -y+3/4, z+1/4'
'x, y+1/2, z+1/2'
'-x, -y+1/2, z+1/2'
'-x+1/4, y+3/4, z+3/4'
'x+3/4, -y+5/4, z+3/4'
'x+1/2, y, z+1/2'
'-x+1/2, -y, z+1/2'
'-x+3/4, y+1/4, z+3/4'
'x+5/4, -y+3/4, z+3/4'
'x+1/2, y+1/2, z'
'-x+1/2, -y+1/2, z'
'-x+3/4, y+3/4, z+1/4'
'x+5/4, -y+5/4, z+1/4'

loop_
_atom_site_type_symbol
_atom_site_label
_atom_site_fract_x
_atom_site_fract_y
_atom_site_fract_z
_atom_site_U_iso_or_equiv
_atom_site_adp_type
_atom_site_calc_flag
_atom_site_refinement_flags
_atom_site_occupancy
C C1 0.27829(11) 0.97188(15) 1.0099(3) 0.0389(7) Uani d . 1
C C2 0.29867(13) 0.93630(16) 0.9191(3) 0.0469(7) Uani d . 1
H H1 0.2841 0.9403 0.8467 0.056 Uiso calc R 1
C C3 0.34059(13) 0.89508(18) 0.9366(3) 0.0573(9) Uani d . 1
H H2 0.3539 0.8694 0.8773 0.069 Uiso calc R 1
C C4 0.36233(14) 0.89255(17) 1.0430(4) 0.0572(9) Uani d . 1
C C5 0.34323(17) 0.9276(2) 1.1350(4) 0.0621(10) Uani d . 1
H H3 0.3591 0.9249 1.2063 0.074 Uiso calc R 1
C C6 0.29992(14) 0.96660(19) 1.1179(3) 0.0545(8) Uani d . 1
H H4 0.2852 0.9895 1.1789 0.065 Uiso calc R 1
C C7 0.17595(10) 0.96841(14) 0.9710(3) 0.0440(6) Uani d . 1
H H5 0.1834 0.9395 0.9067 0.053 Uiso calc R 1
H H6 0.1746 0.9413 1.0395 0.053 Uiso calc R 1
C C8 0.12325(12) 1.00291(16) 0.9529(2) 0.0380(8) Uani d . 1
C C9 -0.03579(12) 1.03376(16) 0.7185(3) 0.0424(7) Uani d . 1
H H7 -0.0610 1.0576 0.7583 0.051 Uiso calc R 1
C C10 -0.03732(13) 1.03504(17) 0.6005(3) 0.0428(7) Uani d . 1
H H8 -0.0632 1.0592 0.5634 0.051 Uiso calc R 1
C C11 0.0000 1.0000 0.5360(7) 0.0386(15) Uani d S 1
C C12 0.0000 1.0000 0.4100(6) 0.0365(15) Uani d S 1
C C13 0.04492(13) 1.0104(2) 0.3517(3) 0.0501(9) Uani d . 1
H H9 0.0762 1.0168 0.3904 0.060 Uiso calc R 1
C C14 0.04330(13) 1.01123(18) 0.2342(4) 0.0497(8) Uani d . 1
H H10 0.0738 1.0200 0.1941 0.060 Uiso calc R 1
Cd Cd1 0.0000 1.0000 0.97656(3) 0.03051(7) Uani d S 1
Cl Cl1 0.41728(5) 0.84252(7) 1.06118(18) 0.1051(5) Uani d . 1
N N1 0.0000 1.0000 0.7792(5) 0.0397(13) Uani d S 1
N N2 0.0000 1.0000 0.1761(5) 0.0363(12) Uani d S 1
O O1 0.21608(10) 1.06206(14) 1.0980(3) 0.0711(8) Uani d . 1
O O2 0.12289(9) 1.05949(13) 0.9125(3) 0.0610(6) Uani d . 1
O O3 0.08505(7) 0.96899(10) 0.9828(2) 0.0439(4) Uani d . 1
O O4 -0.03001(8) 0.88990(9) 0.9748(2) 0.0460(4) Uani d . 1
H H12 -0.0111 0.8637 0.9356 0.069 Uiso d R 1
H H11 -0.0602 0.8994 0.9497 0.069 Uiso d R 1
S S1 0.22630(3) 1.02914(3) 0.98480(9) 0.04591(17) Uani d . 1

loop_
_atom_site_aniso_label
_atom_site_aniso_U_11
_atom_site_aniso_U_22
_atom_site_aniso_U_33
_atom_site_aniso_U_12
_atom_site_aniso_U_13
_atom_site_aniso_U_23
C1 0.0287(12) 0.0422(14) 0.0458(19) -0.0016(11) -0.0039(11) -0.0056(12)
C2 0.0417(16) 0.0516(17) 0.0473(17) 0.0035(13) -0.0068(13) -0.0148(14)
C3 0.0435(18) 0.0535(18) 0.075(2) 0.0086(15) 0.0005(16) -0.0196(16)
C4 0.0440(18) 0.0443(17) 0.083(3) 0.0054(14) -0.0152(17) -0.0022(16)
C5 0.063(2) 0.058(2) 0.065(2) -0.0025(18) -0.0300(19) -0.0011(19)
C6 0.055(2) 0.062(2) 0.0466(19) 0.0023(16) -0.0026(15) -0.0106(16)
C7 0.0303(13) 0.0449(13) 0.0567(18) -0.0001(10) 0.0022(14) -0.0052(15)
C8 0.0348(13) 0.0526(15) 0.027(2) 0.0024(12) -0.0002(9) 0.0003(13)
C9 0.0467(16) 0.0551(16) 0.0255(15) 0.0094(13) 0.0051(14) 0.0001(15)
C10 0.0476(18) 0.0549(18) 0.0261(15) 0.0102(14) -0.0004(12) 0.0042(13)
C11 0.038(3) 0.051(3) 0.027(3) -0.0046(18) 0.000 0.000
C12 0.048(4) 0.050(3) 0.012(3) 0.0037(18) 0.000 0.000
C13 0.0365(17) 0.089(3) 0.0252(16) -0.0037(16) -0.0040(12) -0.0114(15)
C14 0.0384(16) 0.083(2) 0.0276(16) -0.0046(14) 0.0050(13) -0.0050(19)
Cd1 0.02765(11) 0.04510(12) 0.01878(10) 0.00082(12) 0.000 0.000
Cl1 0.0695(8) 0.0855(8) 0.1602(15) 0.0381(7) -0.0354(9) -0.0021(9)
N1 0.041(3) 0.052(3) 0.026(4) -0.0011(16) 0.000 0.000
N2 0.041(3) 0.051(3) 0.016(3) 0.0030(15) 0.000 0.000
O1 0.0513(15) 0.0625(15) 0.100(2) 0.0063(12) -0.0047(14) -0.0428(15)
O2 0.0376(12) 0.0706(15) 0.0746(17) 0.0064(11) 0.0094(11) 0.0252(13)
O3 0.0305(9) 0.0614(11) 0.0398(11) 0.0023(8) 0.0009(10) 0.0052(11)
O4 0.0456(11) 0.0459(10) 0.0464(11) 0.0043(8) -0.0044(10) -0.0037(10)
S1 0.0309(3) 0.0403(3) 0.0665(5) -0.0002(3) 0.0026(4) -0.0005(4)

loop_
_atom_type_symbol
_atom_type_description
_atom_type_scat_dispersion_real
_atom_type_scat_dispersion_imag
_atom_type_scat_source
C C 0.0033 0.0016 'International Tables Vol C Tables 4.2.6.8 and 6.1.1.4'
H H 0.0000 0.0000 'International Tables Vol C Tables 4.2.6.8 and 6.1.1.4'
Cd Cd -0.8075 1.2024 'International Tables Vol C Tables 4.2.6.8 and 6.1.1.4'
Cl Cl 0.1484 0.1585 'International Tables Vol C Tables 4.2.6.8 and 6.1.1.4'
N N 0.0061 0.0033 'International Tables Vol C Tables 4.2.6.8 and 6.1.1.4'
O O 0.0106 0.0060 'International Tables Vol C Tables 4.2.6.8 and 6.1.1.4'
S S 0.1246 0.1234 'International Tables Vol C Tables 4.2.6.8 and 6.1.1.4'

loop_
_geom_angle_atom_site_label_1
_geom_angle_atom_site_label_2
_geom_angle_atom_site_label_3
_geom_angle_site_symmetry_1
_geom_angle_site_symmetry_3
_geom_angle
C6 C1 C2 . . 120.7(3)
C6 C1 S1 . . 120.0(2)
C2 C1 S1 . . 119.2(2)
C3 C2 C1 . . 119.5(3)
C3 C2 H1 . . 120.2
C1 C2 H1 . . 120.2
C4 C3 C2 . . 118.6(3)
C4 C3 H2 . . 120.7
C2 C3 H2 . . 120.7
C3 C4 C5 . . 123.3(3)
C3 C4 Cl1 . . 117.6(3)
C5 C4 Cl1 . . 119.2(3)
C6 C5 C4 . . 117.8(4)
C6 C5 H3 . . 121.1
C4 C5 H3 . . 121.1
C5 C6 C1 . . 120.1(4)
C5 C6 H4 . . 120.0
C1 C6 H4 . . 120.0
C8 C7 S1 . . 110.0(2)
C8 C7 H5 . . 109.7
S1 C7 H5 . . 109.7
C8 C7 H6 . . 109.7
S1 C7 H6 . . 109.7
H5 C7 H6 . . 108.2
O2 C8 O3 . . 127.4(3)
O2 C8 C7 . . 118.5(3)
O3 C8 C7 . . 114.1(3)
N1 C9 C10 . . 123.8(4)
N1 C9 H7 . . 118.1
C10 C9 H7 . . 118.1
C9 C10 C11 . . 120.5(4)
C9 C10 H8 . . 119.8
C11 C10 H8 . . 119.8
C10 C11 C10 . 2_575 115.2(6)
C10 C11 C12 . . 122.4(3)
C10 C11 C12 2_575 . 122.4(3)
C13 C12 C13 2_575 . 119.6(6)
C13 C12 C11 2_575 . 120.2(3)
C13 C12 C11 . . 120.2(3)
C12 C13 C14 . . 118.6(4)
C12 C13 H9 . . 120.7
C14 C13 H9 . . 120.7
N2 C14 C13 . . 122.5(4)
N2 C14 H10 . . 118.8
C13 C14 H10 . . 118.8
O3 Cd1 O3 2_575 . 176.31(13)
O3 Cd1 N1 2_575 . 91.84(6)
O3 Cd1 N1 . . 91.84(6)
O3 Cd1 N2 2_575 1_556 88.16(6)
O3 Cd1 N2 . 1_556 88.16(6)
N1 Cd1 N2 . 1_556 180.000(4)
O3 Cd1 O4 2_575 . 86.77(7)
O3 Cd1 O4 . . 93.26(7)
N1 Cd1 O4 . . 89.50(6)
N2 Cd1 O4 1_556 . 90.50(6)
O3 Cd1 O4 2_575 2_575 93.26(7)
O3 Cd1 O4 . 2_575 86.77(7)
N1 Cd1 O4 . 2_575 89.50(6)
N2 Cd1 O4 1_556 2_575 90.50(6)
O4 Cd1 O4 . 2_575 179.00(12)
C9 N1 C9 . 2_575 116.2(6)
C9 N1 Cd1 . . 121.9(3)
C9 N1 Cd1 2_575 . 121.9(3)
C14 N2 C14 2_575 . 118.1(6)
C14 N2 Cd1 2_575 1_554 120.9(3)
C14 N2 Cd1 . 1_554 120.9(3)
C8 O3 Cd1 . . 126.71(19)
Cd1 O4 H12 . . 113.7
Cd1 O4 H11 . . 95.2
H12 O4 H11 . . 118.2
O1 S1 C7 . . 104.72(17)
O1 S1 C1 . . 105.57(16)
C7 S1 C1 . . 96.59(14)

loop_
_geom_bond_atom_site_label_1
_geom_bond_atom_site_label_2
_geom_bond_site_symmetry_2
_geom_bond_distance
C1 C6 . 1.384(5)
C1 C2 . 1.384(4)
C1 S1 . 1.787(3)
C2 C3 . 1.374(5)
C2 H1 . 0.9300
C3 C4 . 1.366(5)
C3 H2 . 0.9300
C4 C5 . 1.376(6)
C4 Cl1 . 1.745(3)
C5 C6 . 1.375(5)
C5 H3 . 0.9300
C6 H4 . 0.9300
C7 C8 . 1.535(4)
C7 S1 . 1.785(3)
C7 H5 . 0.9700
C7 H6 . 0.9700
C8 O2 . 1.232(4)
C8 O3 . 1.244(4)
C9 N1 . 1.345(5)
C9 C10 . 1.382(5)
C9 H7 . 0.9300
C10 C11 . 1.408(5)
C10 H8 . 0.9300
C11 C10 2_575 1.408(5)
C11 C12 . 1.475(5)
C12 C13 2_575 1.356(5)
C12 C13 . 1.356(5)
C13 C14 . 1.377(6)
C13 H9 . 0.9300
C14 N2 . 1.322(5)
C14 H10 . 0.9300
Cd1 O3 2_575 2.2712(19)
Cd1 O3 . 2.2712(19)
Cd1 N1 . 2.310(6)
Cd1 N2 1_556 2.336(6)
Cd1 O4 . 2.344(2)
Cd1 O4 2_575 2.344(2)
N1 C9 2_575 1.345(5)
N2 C14 2_575 1.322(5)
N2 Cd1 1_554 2.336(6)
O1 S1 . 1.504(3)
O4 H12 . 0.8500
O4 H11 . 0.8500

loop_
_geom_hbond_atom_site_label_D
_geom_hbond_atom_site_label_H
_geom_hbond_atom_site_label_A
_geom_hbond_site_symmetry_A
_geom_hbond_distance_DH
_geom_hbond_distance_HA
_geom_hbond_distance_DA
_geom_hbond_angle_DHA
O4 H12 O1 7_544 0.85 1.86 2.710(3) 175.4
O4 H12 S1 7_544 0.85 3.04 3.841(2) 158.8
O4 H11 O2 2_575 0.85 1.86 2.692(3) 165.6
